data_2015360
loop_
_publ_author_name
'Lyakhov, Alexander S.'
'Serebryanskaya, Tatiyana V.'
'Gaponik, Pavel N.'
'Voitekhovich, Sergei V.'
'Ivashkevich, Ludmila S.'

_publ_section_title
;Bis(1-methyl-1<i>H</i>-tetrazol-5-yl)diazene and two its copper(I) chloride
 complexes
 poly[[[\m-1,2-bis(1-methyl-1<i>H</i>-tetrazol-5-yl)diazene-\k^4^<i>N</i>',<i>N</i>^4^:<i>N</i>,<i>N</i>^4'^]dicopper(I)]-di-\m-chloro]
 and
 <i>catena</i>-poly[[chlorocopper(I)]-\m-1,2-bis(1-methyl-1<i>H</i>-tetrazol-5-yl)diazene-\k^4^<i>N</i>',<i>N</i>^4^:<i>N</i>,<i>N</i>^4'^]
;
_journal_coeditor_code GD3013
_journal_issue 6
_journal_name_full 'Acta Crystallographica Section C'
_journal_page_first m223
_journal_page_last m226
_journal_paper_doi 10.1107/S0108270106013199
_journal_volume 62
_journal_year 2006
_chemical_formula_iupac '[Cu2 Cl2 (C4 H6 N10)]'
_chemical_formula_moiety 'C4 H6 Cl2 Cu2 N10'
_chemical_formula_sum 'C4 H6 Cl2 Cu2 N10'
_chemical_formula_weight 392.16
_chemical_name_systematic
;
poly[[[\m-1,2-bis(1-methyl-1H-tetrazol-5-yl)diazene-
\k^4^N',N^4^:N,N^4'^]dicopper(I)]-di-\m-chloro]
;
_space_group_IT_number 61
_symmetry_cell_setting orthorhombic
_symmetry_space_group_name_Hall '-P 2ac 2ab'
_symmetry_space_group_name_H-M 'P b c a'
_atom_sites_solution_hydrogens geom
_atom_sites_solution_primary direct
_atom_sites_solution_secondary difmap
_audit_creation_method SHELXL-97
_cell_angle_alpha 90.00
_cell_angle_beta 90.00
_cell_angle_gamma 90.00
_cell_formula_units_Z 4
_cell_length_a 9.943(2)
_cell_length_b 6.4899(18)
_cell_length_c 18.330(4)
_cell_measurement_reflns_used 25
_cell_measurement_temperature 292(2)
_cell_measurement_theta_max 20.6
_cell_measurement_theta_min 12.4
_cell_volume 1182.8(5)
_computing_cell_refinement 'R3m Software'
_computing_data_collection 'R3m Software (Nicolet, 1980)'
_computing_data_reduction 'R3m Software'
_computing_molecular_graphics 'ORTEP-3 for Windows (Farrugia, 1997) and PLATON (Spek, 2003)'
_computing_publication_material 'SHELXL97 and PLATON'
_computing_structure_refinement 'SHELXL97 (Sheldrick, 1997)'
_computing_structure_solution 'SIR97 (Altomare <i>et al.</i>,  1999)'
_diffrn_ambient_temperature 292(2)
_diffrn_measured_fraction_theta_full 1.000
_diffrn_measured_fraction_theta_max 1.000
_diffrn_measurement_device_type 'Nicolet R3m four-circle diffractometer'
_diffrn_measurement_method \w/2\q
_diffrn_radiation_monochromator graphite
_diffrn_radiation_source 'fine-focus sealed tube'
_diffrn_radiation_type MoK\a
_diffrn_radiation_wavelength 0.71073
_diffrn_reflns_av_R_equivalents 0.0118
_diffrn_reflns_av_sigmaI/netI 0.0187
_diffrn_reflns_limit_h_max 12
_diffrn_reflns_limit_h_min 0
_diffrn_reflns_limit_k_max 8
_diffrn_reflns_limit_k_min 0
_diffrn_reflns_limit_l_max 1
_diffrn_reflns_limit_l_min -23
_diffrn_reflns_number 1517
_diffrn_reflns_theta_full 27.56
_diffrn_reflns_theta_max 27.56
_diffrn_reflns_theta_min 2.22
_diffrn_standards_decay_% 0
_diffrn_standards_interval_count 100
_diffrn_standards_number 3
_exptl_absorpt_coefficient_mu 4.045
_exptl_absorpt_correction_T_max 0.76034
_exptl_absorpt_correction_T_min 0.33127
_exptl_absorpt_correction_type gaussian
_exptl_absorpt_process_details '(Coppens <i>et al.</i>,  1965)'
_exptl_crystal_colour black
_exptl_crystal_density_diffrn 2.202
_exptl_crystal_density_method 'not measured'
_exptl_crystal_description plate
_exptl_crystal_F_000 768
_exptl_crystal_size_max 0.28
_exptl_crystal_size_mid 0.28
_exptl_crystal_size_min 0.08
_refine_diff_density_max 0.937
_refine_diff_density_min -1.479
_refine_ls_extinction_method none
_refine_ls_goodness_of_fit_ref 1.058
_refine_ls_hydrogen_treatment constr
_refine_ls_matrix_type full
_refine_ls_number_parameters 83
_refine_ls_number_reflns 1370
_refine_ls_number_restraints 0
_refine_ls_restrained_S_all 1.058
_refine_ls_R_factor_all 0.0435
_refine_ls_R_factor_gt 0.0373
_refine_ls_shift/su_max 0.001
_refine_ls_shift/su_mean 0.000
_refine_ls_structure_factor_coef Fsqd
_refine_ls_weighting_details 'calc w=1/[\s^2^(Fo^2^)+(0.0349P)^2^+3.5322P] where P=(Fo^2^+2Fc^2^)/3'
_refine_ls_weighting_scheme calc
_refine_ls_wR_factor_gt 0.0894
_refine_ls_wR_factor_ref 0.0933
_reflns_number_gt 1199
_reflns_number_total 1370
_reflns_threshold_expression I>2\s(I)
_cod_data_source_file gd3013.cif
_cod_data_source_block II
_cod_depositor_comments
;
The following automatic conversions were performed:
'_geom_bond_publ_flag' value 'Y' changed to 'y' according to
'/home/saulius/struct/CIF-dictionaries/cif_core.dic' dictionary named
'cif_core.dic' version 2.4.1 from 2010-06-29 (11
times).

'_geom_angle_publ_flag' value 'Y' changed to 'y' according to
'/home/saulius/struct/CIF-dictionaries/cif_core.dic' dictionary named
'cif_core.dic' version 2.4.1 from 2010-06-29 (3 times).

Automatic conversion script
Id: cif_fix_enum 1527 2010-12-29 10:47:43Z saulius 

The following automatic conversions were performed:

'_geom_bond_publ_flag' value 'Y' changed to 'y' according to
/home/saulius/struct/CIF-dictionaries/cif_core.dic dictionary named
'cif_core.dic' version 2.4.1 from 2010-06-29 (11
times).

'_geom_angle_publ_flag' value 'Y' changed to 'y' according
to /home/saulius/struct/CIF-dictionaries/cif_core.dic dictionary
named 'cif_core.dic' version 2.4.1 from 2010-06-29 (3 times).

Automatic conversion script
Id: cif_fix_values 1715 2011-07-08 13:25:40Z adriana 
;
_cod_database_code 2015360

loop_
_symmetry_equiv_pos_as_xyz
'x, y, z'
'-x+1/2, -y, z+1/2'
'-x, y+1/2, -z+1/2'
'x+1/2, -y+1/2, -z'
'-x, -y, -z'
'x-1/2, y, -z-1/2'
'x, -y-1/2, z-1/2'
'-x-1/2, y-1/2, z'

loop_
_atom_site_type_symbol
_atom_site_label
_atom_site_fract_x
_atom_site_fract_y
_atom_site_fract_z
_atom_site_U_iso_or_equiv
_atom_site_adp_type
_atom_site_calc_flag
_atom_site_refinement_flags
_atom_site_occupancy
Cu Cu1 -0.19252(6) 0.21487(8) 0.55183(3) 0.04538(19) Uani d . 1
Cl Cl1 -0.14775(9) 0.51919(13) 0.60682(5) 0.0364(2) Uani d . 1
N N1 0.0629(3) -0.0935(4) 0.65208(14) 0.0237(5) Uani d . 1
N N2 0.1653(3) -0.2075(4) 0.67683(16) 0.0314(6) Uani d . 1
N N3 0.2315(3) -0.2728(5) 0.61994(15) 0.0348(6) Uani d . 1
N N4 0.1739(3) -0.2031(4) 0.55808(14) 0.0268(6) Uani d . 1
C C5 0.0692(3) -0.0920(4) 0.57934(16) 0.0210(5) Uani d . 1
C C6 -0.0284(4) 0.0097(6) 0.70186(18) 0.0387(8) Uani d . 1
H H6A -0.0443 0.1478 0.6852 0.058 Uiso calc R 1
H H6B 0.0107 0.0135 0.7497 0.058 Uiso calc R 1
H H6C -0.1121 -0.0640 0.7036 0.058 Uiso calc R 1
N N7 -0.0158(2) 0.0159(4) 0.53384(13) 0.0219(5) Uani d . 1

loop_
_atom_site_aniso_label
_atom_site_aniso_U_11
_atom_site_aniso_U_22
_atom_site_aniso_U_33
_atom_site_aniso_U_12
_atom_site_aniso_U_13
_atom_site_aniso_U_23
Cu1 0.0625(3) 0.0404(3) 0.0332(3) -0.0111(2) 0.0165(2) -0.00999(19)
Cl1 0.0397(4) 0.0283(4) 0.0411(4) 0.0007(3) -0.0107(4) -0.0038(3)
N1 0.0275(12) 0.0223(11) 0.0213(11) 0.0013(10) 0.0000(10) -0.0003(10)
N2 0.0346(14) 0.0324(14) 0.0271(13) 0.0079(11) -0.0008(11) 0.0053(11)
N3 0.0389(16) 0.0362(15) 0.0292(14) 0.0138(13) -0.0013(12) 0.0032(12)
N4 0.0299(14) 0.0260(13) 0.0243(13) 0.0075(10) 0.0005(10) 0.0008(10)
C5 0.0230(13) 0.0183(12) 0.0218(13) -0.0010(11) 0.0006(11) -0.0011(11)
C6 0.046(2) 0.045(2) 0.0252(16) 0.0140(17) 0.0031(14) -0.0037(14)
N7 0.0214(11) 0.0232(11) 0.0212(11) 0.0015(10) 0.0014(9) -0.0018(9)

loop_
_atom_type_symbol
_atom_type_description
_atom_type_scat_dispersion_real
_atom_type_scat_dispersion_imag
_atom_type_scat_source
C C 0.0033 0.0016 'International Tables Vol C Tables 4.2.6.8 and 6.1.1.4'
H H 0.0000 0.0000 'International Tables Vol C Tables 4.2.6.8 and 6.1.1.4'
N N 0.0061 0.0033 'International Tables Vol C Tables 4.2.6.8 and 6.1.1.4'
Cl Cl 0.1484 0.1585 'International Tables Vol C Tables 4.2.6.8 and 6.1.1.4'
Cu Cu 0.3201 1.2651 'International Tables Vol C Tables 4.2.6.8 and 6.1.1.4'

loop_
_geom_angle_atom_site_label_1
_geom_angle_atom_site_label_2
_geom_angle_atom_site_label_3
_geom_angle_site_symmetry_1
_geom_angle_site_symmetry_3
_geom_angle
_geom_angle_publ_flag
N4 Cu1 N7 5_556 . 75.90(10) ?
N4 Cu1 Cl1 5_556 . 117.28(9) ?
N7 Cu1 Cl1 . . 114.90(7) ?
N4 Cu1 Cl1 5_556 8 119.01(9) ?
N7 Cu1 Cl1 . 8 107.24(7) ?
Cl1 Cu1 Cl1 . 8 115.37(4) ?
Cu1 Cl1 Cu1 . 8_565 98.80(4) ?
C5 N1 N2 . . 107.9(2) ?
C5 N1 C6 . . 130.8(3) ?
N2 N1 C6 . . 121.2(3) ?
N3 N2 N1 . . 107.0(3) ?
N2 N3 N4 . . 110.4(3) ?
C5 N4 N3 . . 105.6(2) ?
C5 N4 Cu1 . 5_556 112.6(2) ?
N3 N4 Cu1 . 5_556 141.7(2) ?
N4 C5 N1 . . 109.0(3) ?
N4 C5 N7 . . 125.5(3) y
N1 C5 N7 . . 125.4(3) y
N1 C6 H6A . . 109.5 ?
N1 C6 H6B . . 109.5 ?
H6A C6 H6B . . 109.5 ?
N1 C6 H6C . . 109.5 ?
H6A C6 H6C . . 109.5 ?
H6B C6 H6C . . 109.5 ?
N7 N7 C5 5_556 . 110.5(3) y
N7 N7 Cu1 5_556 . 115.4(2) ?
C5 N7 Cu1 . . 134.06(19) ?

loop_
_geom_bond_atom_site_label_1
_geom_bond_atom_site_label_2
_geom_bond_site_symmetry_2
_geom_bond_distance
_geom_bond_publ_flag
Cu1 N4 5_556 2.025(3) y
Cu1 N7 . 2.206(2) y
Cu1 Cl1 . 2.2617(11) y
Cu1 Cl1 8 2.2696(10) y
N1 C5 . 1.335(4) y
N1 N2 . 1.337(4) y
N1 C6 . 1.451(4) ?
N2 N3 . 1.304(4) y
N3 N4 . 1.348(4) y
N4 C5 . 1.325(4) y
C5 N7 . 1.378(4) y
C6 H6A . 0.9600 ?
C6 H6B . 0.9600 ?
C6 H6C . 0.9600 ?
N7 N7 5_556 1.296(5) y

loop_
_geom_torsion_atom_site_label_1
_geom_torsion_atom_site_label_2
_geom_torsion_atom_site_label_3
_geom_torsion_atom_site_label_4
_geom_torsion_site_symmetry_1
_geom_torsion_site_symmetry_4
_geom_torsion
N4 Cu1 Cl1 Cu1 5_556 8_565 60.91(9)
N7 Cu1 Cl1 Cu1 . 8_565 147.31(7)
Cl1 Cu1 Cl1 Cu1 8 8_565 -87.12(7)
C5 N1 N2 N3 . . 0.0(3)
C6 N1 N2 N3 . . -177.6(3)
N1 N2 N3 N4 . . 0.0(4)
N2 N3 N4 C5 . . 0.0(4)
N2 N3 N4 Cu1 . 5_556 -179.0(3)
N3 N4 C5 N1 . . 0.0(3)
Cu1 N4 C5 N1 5_556 . 179.33(19)
N3 N4 C5 N7 . . 177.2(3)
Cu1 N4 C5 N7 5_556 . -3.5(4)
N2 N1 C5 N4 . . 0.0(3)
C6 N1 C5 N4 . . 177.3(3)
N2 N1 C5 N7 . . -177.2(3)
C6 N1 C5 N7 . . 0.1(5)
N4 C5 N7 N7 . 5_556 3.9(5)
N1 C5 N7 N7 . 5_556 -179.4(3)
N4 C5 N7 Cu1 . . -178.8(2)
N1 C5 N7 Cu1 . . -2.1(5)
N4 Cu1 N7 N7 5_556 5_556 -0.5(3)
Cl1 Cu1 N7 N7 . 5_556 -114.3(3)
Cl1 Cu1 N7 N7 8 5_556 116.0(3)
N4 Cu1 N7 C5 5_556 . -177.7(3)
Cl1 Cu1 N7 C5 . . 68.4(3)
Cl1 Cu1 N7 C5 8 . -61.2(3)
